data_4342798
loop_
_publ_author_name
'Chai, Wenxiang'
'Hong, Mingwei'
'Song, Li'
'Jia, Guohua'
'Shi, Hongsheng'
'Guo, Jiayu'
'Shu, Kangying'
'Guo, Bing'
'Zhang, Yicheng'
'You, Wenwu'
'Chen, Xueyuan'

_publ_section_title
;
 Three reversible polymorphic copper(i) complexes triggered by ligand
 conformation: insights into polymorphic crystal habit and luminescent
 properties.
;
_journal_issue 9
_journal_name_full 'Inorganic chemistry'
_journal_page_first 4200
_journal_page_last 4207
_journal_paper_doi 10.1021/ic502709b
_journal_volume 54
_journal_year 2015
_chemical_formula_moiety 'C52 H40 Cu N2 O P2, F6 P'
_chemical_formula_sum 'C52 H40 Cu F6 N2 O P3'
_chemical_formula_weight 979.31
_chemical_name_systematic
; 
 ? 
;
_space_group_crystal_system monoclinic
_space_group_IT_number 14
_space_group_name_Hall '-P 2ybc'
_space_group_name_H-M_alt 'P 1 21/c 1'
_symmetry_space_group_name_Hall '-P 2ybc'
_symmetry_space_group_name_H-M 'P 1 21/c 1'
_atom_sites_solution_hydrogens geom
_atom_sites_solution_primary direct
_atom_sites_solution_secondary difmap
_audit_creation_method SHELXL-97
_cell_angle_alpha 90.00
_cell_angle_beta 98.680(3)
_cell_angle_gamma 90.00
_cell_formula_units_Z 4
_cell_length_a 14.6421(4)
_cell_length_b 15.3930(4)
_cell_length_c 20.1585(6)
_cell_measurement_reflns_used 6230
_cell_measurement_temperature 293(2)
_cell_measurement_theta_max 29.5757
_cell_measurement_theta_min 2.9571
_cell_volume 4491.4(2)
_computing_cell_refinement
;
CrysAlisPro, Agilent Technologies,
Version 1.171.35.11 (release 16-05-2011 CrysAlis171 .NET)
(compiled May 16 2011,17:55:39)
;
_computing_data_collection
;
CrysAlisPro, Agilent Technologies,
Version 1.171.35.11 (release 16-05-2011 CrysAlis171 .NET)
(compiled May 16 2011,17:55:39)
;
_computing_data_reduction
;
CrysAlisPro, Agilent Technologies,
Version 1.171.35.11 (release 16-05-2011 CrysAlis171 .NET)
(compiled May 16 2011,17:55:39)
;
_computing_structure_refinement 'SHELXL-97 (Sheldrick, 2008)'
_computing_structure_solution 'SHELXS-97 (Sheldrick, 2008)'
_diffrn_ambient_temperature 293(2)
_diffrn_detector_area_resol_mean 10.3592
_diffrn_measured_fraction_theta_full 0.998
_diffrn_measured_fraction_theta_max 0.998
_diffrn_measurement_device_type 'Xcalibur, Atlas, Gemini ultra'
_diffrn_measurement_method '\w scans'
_diffrn_radiation_monochromator graphite
_diffrn_radiation_source 'Enhance (Mo) X-ray Source'
_diffrn_radiation_type MoK\a
_diffrn_radiation_wavelength 0.7107
_diffrn_reflns_av_R_equivalents 0.0343
_diffrn_reflns_av_sigmaI/netI 0.0438
_diffrn_reflns_limit_h_max 17
_diffrn_reflns_limit_h_min -16
_diffrn_reflns_limit_k_max 15
_diffrn_reflns_limit_k_min -18
_diffrn_reflns_limit_l_max 23
_diffrn_reflns_limit_l_min -17
_diffrn_reflns_number 19802
_diffrn_reflns_theta_full 25.00
_diffrn_reflns_theta_max 25.00
_diffrn_reflns_theta_min 2.96
_exptl_absorpt_coefficient_mu 0.660
_exptl_absorpt_correction_T_max 1.00000
_exptl_absorpt_correction_T_min 0.86077
_exptl_absorpt_correction_type multi-scan
_exptl_absorpt_process_details
;
CrysAlisPro, Agilent Technologies,
Version 1.171.35.11 (release 16-05-2011 CrysAlis171 .NET)
(compiled May 16 2011,17:55:39)
Empirical absorption correction using spherical harmonics,
 implemented in SCALE3 ABSPACK scaling algorithm.
;
_exptl_crystal_colour 'light yellow'
_exptl_crystal_density_diffrn 1.448
_exptl_crystal_density_method 'not measured'
_exptl_crystal_description needle
_exptl_crystal_F_000 2008
_exptl_crystal_size_max 0.32
_exptl_crystal_size_mid 0.26
_exptl_crystal_size_min 0.20
_refine_diff_density_max 0.378
_refine_diff_density_min -0.329
_refine_diff_density_rms 0.049
_refine_ls_extinction_method none
_refine_ls_goodness_of_fit_ref 0.992
_refine_ls_hydrogen_treatment constr
_refine_ls_matrix_type full
_refine_ls_number_parameters 586
_refine_ls_number_reflns 7895
_refine_ls_number_restraints 0
_refine_ls_restrained_S_all 0.992
_refine_ls_R_factor_all 0.0577
_refine_ls_R_factor_gt 0.0363
_refine_ls_shift/su_max 0.001
_refine_ls_shift/su_mean 0.000
_refine_ls_structure_factor_coef Fsqd
_refine_ls_weighting_details 'calc w=1/[\s^2^(Fo^2^)+(0.0356P)^2^+1.0256P] where P=(Fo^2^+2Fc^2^)/3'
_refine_ls_weighting_scheme calc
_refine_ls_wR_factor_gt 0.0773
_refine_ls_wR_factor_ref 0.0845
_reflns_number_gt 6021
_reflns_number_total 7895
_reflns_threshold_expression >2sigma(I)
_cod_data_source_file ic502709b_si_002.cif
_cod_data_source_block gama
_cod_depositor_comments 'Adding full bibliography for 4342796--4342798.cif.'
_cod_database_code 4342798

loop_
_symmetry_equiv_pos_as_xyz
'x, y, z'
'-x, y+1/2, -z+1/2'
'-x, -y, -z'
'x, -y-1/2, z-1/2'

loop_
_atom_site_label
_atom_site_type_symbol
_atom_site_fract_x
_atom_site_fract_y
_atom_site_fract_z
_atom_site_U_iso_or_equiv
_atom_site_adp_type
_atom_site_occupancy
_atom_site_symmetry_multiplicity
_atom_site_calc_flag
_atom_site_refinement_flags
Cu1 Cu 0.257132(19) 0.989871(17) 0.245187(14) 0.03181(9) Uani 1 1 d .
P1 P 0.36794(4) 0.98059(4) 0.33849(3) 0.03103(14) Uani 1 1 d .
P2 P 0.25994(4) 0.94765(4) 0.13893(3) 0.03105(15) Uani 1 1 d .
O1 O 0.05263(11) 1.06180(9) 0.35294(9) 0.0421(4) Uani 1 1 d .
N2 N 0.13682(12) 0.98096(11) 0.29217(10) 0.0325(4) Uani 1 1 d .
N1 N 0.22104(13) 1.12393(11) 0.25125(9) 0.0324(4) Uani 1 1 d .
C47 C 0.37785(17) 0.93051(14) 0.12144(12) 0.0356(6) Uani 1 1 d .
C17 C 0.39662(15) 0.87579(14) 0.37882(12) 0.0334(5) Uani 1 1 d .
C7 C 0.11461(15) 1.05826(14) 0.30966(12) 0.0320(5) Uani 1 1 d .
C35 C 0.20116(17) 1.02288(13) 0.07687(12) 0.0351(5) Uani 1 1 d .
C23 C 0.47926(15) 1.03156(13) 0.33339(12) 0.0323(5) Uani 1 1 d .
C29 C 0.32539(16) 1.04109(16) 0.40582(12) 0.0376(6) Uani 1 1 d .
C5 C 0.08396(15) 0.92511(14) 0.32615(12) 0.0327(5) Uani 1 1 d .
C41 C 0.20462(15) 0.84533(13) 0.10990(12) 0.0330(5) Uani 1 1 d .
C8 C 0.15275(15) 1.13804(13) 0.28619(12) 0.0325(5) Uani 1 1 d .
C28 C 0.53165(17) 1.07371(15) 0.38658(13) 0.0426(6) Uani 1 1 d .
H28 H 0.5098 1.0776 0.4285 0.051 Uiso 1 1 calc R
C24 C 0.51269(17) 1.02703(15) 0.27274(13) 0.0426(6) Uani 1 1 d .
H24 H 0.4773 0.9989 0.2355 0.051 Uiso 1 1 calc R
C16 C 0.26287(16) 1.19530(14) 0.22786(12) 0.0352(6) Uani 1 1 d .
C9 C 0.11991(17) 1.22062(15) 0.29984(14) 0.0444(6) Uani 1 1 d .
H9 H 0.0710 1.2269 0.3255 0.053 Uiso 1 1 calc R
C22 C 0.46733(17) 0.86585(15) 0.43244(12) 0.0399(6) Uani 1 1 d .
H22 H 0.5080 0.9130 0.4455 0.048 Uiso 1 1 calc R
C4 C 0.07527(17) 0.83547(15) 0.32651(13) 0.0418(6) Uani 1 1 d .
H4 H 0.1101 0.7995 0.3014 0.050 Uiso 1 1 calc R
C52 C 0.43232(18) 0.99374(16) 0.09812(13) 0.0457(6) Uani 1 1 d .
H52 H 0.4062 1.0485 0.0842 0.055 Uiso 1 1 calc R
C6 C 0.03288(16) 0.97526(15) 0.36359(13) 0.0388(6) Uani 1 1 d .
C1 C 0.01423(19) 0.80097(17) 0.36468(14) 0.0506(7) Uani 1 1 d .
H1 H 0.0059 0.7398 0.3653 0.061 Uiso 1 1 calc R
C48 C 0.41851(18) 0.85169(16) 0.14176(14) 0.0493(7) Uani 1 1 d .
H48 H 0.3825 0.8074 0.1579 0.059 Uiso 1 1 calc R
C25 C 0.59749(19) 1.06332(17) 0.26609(15) 0.0544(7) Uani 1 1 d .
H25 H 0.6204 1.0590 0.2246 0.065 Uiso 1 1 calc R
C42 C 0.2014(2) 0.81881(16) 0.04390(13) 0.0505(7) Uani 1 1 d .
H42 H 0.2287 0.8537 0.0133 0.061 Uiso 1 1 calc R
C15 C 0.33789(19) 1.18263(16) 0.19360(14) 0.0483(7) Uani 1 1 d .
H15 H 0.3593 1.1255 0.1871 0.058 Uiso 1 1 calc R
C11 C 0.23223(17) 1.28030(14) 0.23862(13) 0.0407(6) Uani 1 1 d .
C36 C 0.11782(19) 1.05588(16) 0.09094(14) 0.0495(7) Uani 1 1 d .
H36 H 0.0991 1.0441 0.1332 0.059 Uiso 1 1 calc R
C46 C 0.16462(18) 0.79349(16) 0.15326(14) 0.0453(6) Uani 1 1 d .
H46 H 0.1667 0.8107 0.1987 0.054 Uiso 1 1 calc R
C34 C 0.32326(18) 1.13177(17) 0.40326(14) 0.0477(7) Uani 1 1 d .
H34 H 0.3482 1.1613 0.3687 0.057 Uiso 1 1 calc R
C18 C 0.3415(2) 0.80470(16) 0.35963(15) 0.0569(8) Uani 1 1 d .
H18 H 0.2942 0.8089 0.3219 0.068 Uiso 1 1 calc R
C30 C 0.28768(19) 1.0002(2) 0.45617(15) 0.0578(8) Uani 1 1 d .
H30 H 0.2872 0.9386 0.4583 0.069 Uiso 1 1 calc R
C40 C 0.2273(2) 1.04191(16) 0.01509(13) 0.0484(7) Uani 1 1 d .
H40 H 0.2835 1.0193 0.0041 0.058 Uiso 1 1 calc R
C12 C 0.2776(2) 1.35082(16) 0.21236(16) 0.0559(8) Uani 1 1 d .
H12 H 0.2573 1.4085 0.2184 0.067 Uiso 1 1 calc R
C3 C -0.02738(19) 0.94211(17) 0.40282(15) 0.0562(8) Uani 1 1 d .
H3 H -0.0612 0.9782 0.4286 0.067 Uiso 1 1 calc R
C21 C 0.47914(19) 0.78860(15) 0.46681(13) 0.0477(7) Uani 1 1 d .
H21 H 0.5277 0.7829 0.5036 0.057 Uiso 1 1 calc R
C2 C -0.0357(2) 0.85298(18) 0.40240(15) 0.0580(8) Uani 1 1 d .
H2 H -0.0767 0.8265 0.4286 0.070 Uiso 1 1 calc R
C10 C 0.15920(18) 1.29119(15) 0.27582(14) 0.0478(7) Uani 1 1 d .
H10 H 0.1376 1.3478 0.2840 0.057 Uiso 1 1 calc R
C39 C 0.1718(2) 1.09370(18) -0.03059(15) 0.0606(8) Uani 1 1 d .
H39 H 0.1908 1.1078 -0.0723 0.073 Uiso 1 1 calc R
C45 C 0.1216(2) 0.71677(17) 0.13121(17) 0.0588(8) Uani 1 1 d .
H45 H 0.0940 0.6815 0.1614 0.071 Uiso 1 1 calc R
C27 C 0.61593(19) 1.11040(17) 0.37903(16) 0.0535(7) Uani 1 1 d .
H27 H 0.6515 1.1394 0.4158 0.064 Uiso 1 1 calc R
C20 C 0.4221(2) 0.72038(17) 0.44875(15) 0.0573(8) Uani 1 1 d .
H20 H 0.4294 0.6679 0.4737 0.069 Uiso 1 1 calc R
C14 C 0.3803(2) 1.25180(18) 0.16955(16) 0.0620(8) Uani 1 1 d .
H14 H 0.4313 1.2427 0.1462 0.074 Uiso 1 1 calc R
C51 C 0.5248(2) 0.9776(2) 0.09499(15) 0.0610(8) Uani 1 1 d .
H51 H 0.5614 1.0212 0.0785 0.073 Uiso 1 1 calc R
C43 C 0.1586(2) 0.74188(18) 0.02256(16) 0.0642(8) Uani 1 1 d .
H43 H 0.1569 0.7237 -0.0226 0.077 Uiso 1 1 calc R
C44 C 0.1187(2) 0.69164(17) 0.06612(18) 0.0625(9) Uani 1 1 d .
H44 H 0.0888 0.6389 0.0510 0.075 Uiso 1 1 calc R
C37 C 0.0620(2) 1.10538(19) 0.04443(16) 0.0656(9) Uani 1 1 d .
H37 H 0.0044 1.1261 0.0541 0.079 Uiso 1 1 calc R
C33 C 0.2852(2) 1.1787(2) 0.45061(18) 0.0664(9) Uani 1 1 d .
H33 H 0.2837 1.2403 0.4482 0.080 Uiso 1 1 calc R
C13 C 0.3494(2) 1.33659(17) 0.17888(16) 0.0632(9) Uani 1 1 d .
H13 H 0.3792 1.3844 0.1615 0.076 Uiso 1 1 calc R
C38 C 0.0895(3) 1.12459(19) -0.01563(17) 0.0697(9) Uani 1 1 d .
H38 H 0.0514 1.1596 -0.0473 0.084 Uiso 1 1 calc R
C19 C 0.3546(2) 0.72736(18) 0.39479(17) 0.0725(10) Uani 1 1 d .
H19 H 0.3162 0.6789 0.3811 0.087 Uiso 1 1 calc R
C50 C 0.5636(2) 0.8998(2) 0.11541(17) 0.0678(9) Uani 1 1 d .
H50 H 0.6271 0.8895 0.1134 0.081 Uiso 1 1 calc R
C26 C 0.64814(19) 1.10509(17) 0.31877(16) 0.0566(8) Uani 1 1 d .
H26 H 0.7058 1.1306 0.3137 0.068 Uiso 1 1 calc R
C31 C 0.2503(2) 1.0487(3) 0.50390(18) 0.0850(11) Uani 1 1 d .
H31 H 0.2250 1.0200 0.5388 0.102 Uiso 1 1 calc R
C49 C 0.5112(2) 0.8367(2) 0.13874(17) 0.0649(9) Uani 1 1 d .
H49 H 0.5383 0.7825 0.1529 0.078 Uiso 1 1 calc R
C32 C 0.2498(2) 1.1377(3) 0.5007(2) 0.0850(12) Uani 1 1 d .
H32 H 0.2246 1.1706 0.5334 0.102 Uiso 1 1 calc R
P3 P 0.13869(5) 0.56753(4) 0.30880(4) 0.04502(18) Uani 1 1 d .
F5 F 0.19688(12) 0.64807(10) 0.28816(9) 0.0694(5) Uani 1 1 d .
F2 F 0.14084(12) 0.60763(11) 0.38115(8) 0.0703(5) Uani 1 1 d .
F1 F 0.23171(11) 0.51680(11) 0.33401(9) 0.0727(5) Uani 1 1 d .
F6 F 0.04624(11) 0.61931(10) 0.28278(9) 0.0733(5) Uani 1 1 d .
F3 F 0.08011(13) 0.48741(10) 0.32758(11) 0.0812(6) Uani 1 1 d .
F4 F 0.13795(13) 0.52831(11) 0.23573(9) 0.0744(5) Uani 1 1 d .

loop_
_atom_site_aniso_label
_atom_site_aniso_U_11
_atom_site_aniso_U_22
_atom_site_aniso_U_33
_atom_site_aniso_U_23
_atom_site_aniso_U_13
_atom_site_aniso_U_12
Cu1 0.03171(16) 0.03611(16) 0.02805(17) -0.00286(11) 0.00592(12) 0.00157(12)
P1 0.0269(3) 0.0386(3) 0.0274(3) -0.0039(2) 0.0035(3) -0.0010(3)
P2 0.0339(3) 0.0336(3) 0.0262(3) -0.0018(2) 0.0061(3) -0.0001(3)
O1 0.0383(10) 0.0412(9) 0.0500(11) 0.0022(8) 0.0173(9) 0.0075(8)
N2 0.0288(10) 0.0348(10) 0.0343(12) 0.0012(8) 0.0065(9) 0.0014(8)
N1 0.0337(11) 0.0303(10) 0.0328(12) -0.0008(8) 0.0039(9) -0.0007(8)
C47 0.0380(14) 0.0391(13) 0.0295(14) -0.0108(10) 0.0049(11) -0.0010(11)
C17 0.0291(12) 0.0399(13) 0.0317(14) -0.0042(10) 0.0059(11) -0.0013(11)
C7 0.0237(12) 0.0392(13) 0.0327(14) -0.0019(10) 0.0030(10) 0.0038(10)
C35 0.0421(14) 0.0316(11) 0.0304(14) -0.0033(10) 0.0021(11) 0.0009(11)
C23 0.0296(12) 0.0326(11) 0.0343(14) -0.0019(10) 0.0032(11) 0.0005(10)
C29 0.0256(12) 0.0556(15) 0.0309(14) -0.0091(11) 0.0017(11) 0.0025(11)
C5 0.0259(12) 0.0395(13) 0.0321(14) 0.0041(10) 0.0028(10) 0.0011(10)
C41 0.0302(13) 0.0358(12) 0.0318(14) 0.0026(10) 0.0008(11) -0.0007(10)
C8 0.0291(12) 0.0328(12) 0.0342(14) -0.0039(10) -0.0001(11) 0.0004(10)
C28 0.0403(15) 0.0477(14) 0.0390(16) -0.0061(11) 0.0039(12) -0.0065(12)
C24 0.0378(14) 0.0498(14) 0.0409(16) -0.0079(12) 0.0084(12) -0.0048(12)
C16 0.0385(14) 0.0337(12) 0.0327(14) 0.0000(10) 0.0032(11) -0.0029(11)
C9 0.0371(14) 0.0401(14) 0.0565(18) -0.0059(12) 0.0091(13) 0.0041(12)
C22 0.0385(14) 0.0410(13) 0.0379(15) -0.0073(11) -0.0020(12) -0.0061(11)
C4 0.0413(15) 0.0408(13) 0.0451(16) 0.0036(11) 0.0120(13) 0.0018(12)
C52 0.0482(16) 0.0507(15) 0.0402(16) -0.0015(12) 0.0127(13) -0.0065(13)
C6 0.0315(13) 0.0412(13) 0.0447(16) 0.0090(11) 0.0091(12) 0.0033(11)
C1 0.0519(17) 0.0443(14) 0.0579(19) 0.0104(13) 0.0154(15) -0.0035(13)
C48 0.0431(16) 0.0438(15) 0.0607(19) -0.0069(13) 0.0075(14) -0.0006(12)
C25 0.0467(17) 0.0661(18) 0.0552(19) -0.0053(14) 0.0228(15) -0.0097(14)
C42 0.0662(19) 0.0472(15) 0.0372(16) -0.0023(12) 0.0049(14) -0.0136(14)
C15 0.0555(17) 0.0391(13) 0.0539(18) -0.0012(12) 0.0198(14) -0.0053(13)
C11 0.0417(15) 0.0334(13) 0.0451(16) -0.0011(11) 0.0009(13) -0.0020(11)
C36 0.0534(17) 0.0565(16) 0.0383(16) -0.0038(12) 0.0064(13) 0.0131(14)
C46 0.0452(15) 0.0501(15) 0.0419(16) 0.0053(12) 0.0103(13) -0.0038(13)
C34 0.0404(15) 0.0566(16) 0.0436(17) -0.0173(12) -0.0014(13) 0.0021(13)
C18 0.0528(18) 0.0532(16) 0.0563(19) 0.0037(14) -0.0190(15) -0.0119(14)
C30 0.0472(17) 0.0792(19) 0.0513(19) 0.0004(15) 0.0211(15) 0.0059(15)
C40 0.0553(17) 0.0518(15) 0.0386(16) 0.0045(12) 0.0086(13) 0.0024(13)
C12 0.068(2) 0.0326(13) 0.067(2) 0.0000(13) 0.0102(17) -0.0066(13)
C3 0.0503(17) 0.0586(17) 0.067(2) 0.0069(14) 0.0331(16) 0.0088(14)
C21 0.0543(17) 0.0457(15) 0.0390(16) -0.0013(12) -0.0060(13) 0.0046(13)
C2 0.0505(17) 0.0622(18) 0.067(2) 0.0204(15) 0.0279(16) -0.0014(14)
C10 0.0457(16) 0.0315(13) 0.065(2) -0.0047(12) 0.0053(14) 0.0049(12)
C39 0.083(2) 0.0559(17) 0.0410(18) 0.0144(13) 0.0023(16) 0.0001(17)
C45 0.0481(17) 0.0532(17) 0.073(2) 0.0199(15) 0.0016(16) -0.0103(14)
C27 0.0424(16) 0.0538(16) 0.061(2) -0.0106(14) -0.0020(15) -0.0144(13)
C20 0.070(2) 0.0440(15) 0.0540(19) 0.0088(13) -0.0033(16) -0.0034(15)
C14 0.070(2) 0.0554(17) 0.067(2) -0.0003(14) 0.0313(17) -0.0135(15)
C51 0.0475(18) 0.082(2) 0.059(2) -0.0104(16) 0.0241(15) -0.0176(17)
C43 0.086(2) 0.0530(17) 0.0490(19) -0.0119(14) -0.0052(17) -0.0122(17)
C44 0.060(2) 0.0393(15) 0.080(3) 0.0008(15) -0.0146(18) -0.0111(14)
C37 0.069(2) 0.0694(19) 0.055(2) -0.0066(16) -0.0011(17) 0.0328(17)
C33 0.0498(18) 0.077(2) 0.069(2) -0.0334(18) -0.0019(17) 0.0177(16)
C13 0.078(2) 0.0455(16) 0.070(2) 0.0048(14) 0.0232(19) -0.0206(15)
C38 0.091(3) 0.0577(18) 0.054(2) 0.0051(15) -0.0121(19) 0.0258(18)
C19 0.075(2) 0.0493(17) 0.082(3) 0.0102(16) -0.022(2) -0.0237(16)
C50 0.0371(17) 0.090(2) 0.078(2) -0.0241(19) 0.0144(16) 0.0037(18)
C26 0.0363(15) 0.0604(17) 0.075(2) -0.0011(15) 0.0127(16) -0.0160(14)
C31 0.069(2) 0.134(3) 0.059(2) -0.004(2) 0.0348(19) 0.015(2)
C49 0.0470(18) 0.0613(18) 0.085(3) -0.0149(16) 0.0052(17) 0.0130(16)
C32 0.056(2) 0.129(3) 0.072(3) -0.046(2) 0.0153(19) 0.026(2)
P3 0.0392(4) 0.0448(4) 0.0492(5) -0.0036(3) 0.0006(3) 0.0036(3)
F5 0.0755(12) 0.0635(10) 0.0669(12) 0.0056(8) 0.0030(10) -0.0193(9)
F2 0.0743(12) 0.0879(11) 0.0481(11) -0.0138(8) 0.0072(9) 0.0066(10)
F1 0.0510(10) 0.0868(11) 0.0789(13) 0.0158(9) 0.0051(9) 0.0258(9)
F6 0.0541(10) 0.0746(11) 0.0833(14) -0.0127(9) -0.0150(9) 0.0237(9)
F3 0.0689(12) 0.0627(10) 0.1145(17) 0.0056(10) 0.0223(12) -0.0140(9)
F4 0.0849(13) 0.0738(11) 0.0612(12) -0.0230(9) 0.0005(10) 0.0093(10)

loop_
_atom_type_symbol
_atom_type_description
_atom_type_scat_dispersion_real
_atom_type_scat_dispersion_imag
_atom_type_scat_source
C C 0.0033 0.0016 'International Tables Vol C Tables 4.2.6.8 and 6.1.1.4'
H H 0.0000 0.0000 'International Tables Vol C Tables 4.2.6.8 and 6.1.1.4'
N N 0.0061 0.0033 'International Tables Vol C Tables 4.2.6.8 and 6.1.1.4'
O O 0.0106 0.0060 'International Tables Vol C Tables 4.2.6.8 and 6.1.1.4'
F F 0.0171 0.0103 'International Tables Vol C Tables 4.2.6.8 and 6.1.1.4'
P P 0.1023 0.0942 'International Tables Vol C Tables 4.2.6.8 and 6.1.1.4'
Cu Cu 0.3201 1.2651 'International Tables Vol C Tables 4.2.6.8 and 6.1.1.4'

loop_
_geom_angle_atom_site_label_1
_geom_angle_atom_site_label_2
_geom_angle_atom_site_label_3
_geom_angle
N2 Cu1 N1 78.95(7)
N2 Cu1 P2 122.82(5)
N1 Cu1 P2 111.97(5)
N2 Cu1 P1 99.30(5)
N1 Cu1 P1 99.41(5)
P2 Cu1 P1 130.65(2)
C23 P1 C17 104.92(10)
C23 P1 C29 103.27(10)
C17 P1 C29 101.56(11)
C23 P1 Cu1 116.98(8)
C17 P1 Cu1 120.41(8)
C29 P1 Cu1 107.35(8)
C35 P2 C41 100.80(10)
C35 P2 C47 108.69(11)
C41 P2 C47 101.50(10)
C35 P2 Cu1 113.35(8)
C41 P2 Cu1 118.96(8)
C47 P2 Cu1 112.25(8)
C7 O1 C6 103.73(17)
C7 N2 C5 104.50(18)
C7 N2 Cu1 108.70(14)
C5 N2 Cu1 144.32(14)
C8 N1 C16 117.53(18)
C8 N1 Cu1 113.66(14)
C16 N1 Cu1 128.66(15)
C52 C47 C48 118.2(2)
C52 C47 P2 124.87(18)
C48 C47 P2 116.38(19)
C18 C17 C22 117.8(2)
C18 C17 P1 119.36(19)
C22 C17 P1 122.57(17)
N2 C7 O1 115.65(19)
N2 C7 C8 124.1(2)
O1 C7 C8 120.21(18)
C36 C35 C40 118.4(2)
C36 C35 P2 115.49(19)
C40 C35 P2 125.75(19)
C28 C23 C24 118.6(2)
C28 C23 P1 123.62(19)
C24 C23 P1 117.73(18)
C30 C29 C34 118.3(2)
C30 C29 P1 122.2(2)
C34 C29 P1 119.28(19)
C6 C5 C4 119.8(2)
C6 C5 N2 108.03(19)
C4 C5 N2 132.1(2)
C46 C41 C42 118.8(2)
C46 C41 P2 120.43(19)
C42 C41 P2 120.73(18)
N1 C8 C9 124.2(2)
N1 C8 C7 113.04(18)
C9 C8 C7 122.8(2)
C23 C28 C27 120.3(3)
C23 C24 C25 120.4(2)
N1 C16 C15 118.8(2)
N1 C16 C11 121.3(2)
C15 C16 C11 119.8(2)
C10 C9 C8 118.8(2)
C21 C22 C17 120.7(2)
C1 C4 C5 117.2(2)
C47 C52 C51 120.4(3)
C3 C6 C5 123.9(2)
C3 C6 O1 128.0(2)
C5 C6 O1 108.09(19)
C4 C1 C2 121.8(2)
C47 C48 C49 120.8(3)
C26 C25 C24 120.3(3)
C43 C42 C41 120.1(3)
C14 C15 C16 120.2(2)
C10 C11 C16 118.5(2)
C10 C11 C12 123.0(2)
C16 C11 C12 118.4(2)
C37 C36 C35 120.8(3)
C41 C46 C45 120.6(3)
C33 C34 C29 120.4(3)
C17 C18 C19 120.6(3)
C29 C30 C31 120.5(3)
C39 C40 C35 120.3(3)
C13 C12 C11 120.5(2)
C6 C3 C2 115.6(2)
C20 C21 C22 120.6(3)
C3 C2 C1 121.7(2)
C9 C10 C11 119.6(2)
C38 C39 C40 120.0(3)
C44 C45 C46 120.0(3)
C26 C27 C28 120.3(3)
C21 C20 C19 119.8(3)
C15 C14 C13 120.4(3)
C50 C51 C52 120.6(3)
C44 C43 C42 120.3(3)
C45 C44 C43 120.3(3)
C38 C37 C36 120.0(3)
C32 C33 C34 120.7(3)
C12 C13 C14 120.6(3)
C37 C38 C39 120.5(3)
C20 C19 C18 120.4(3)
C51 C50 C49 119.9(3)
C25 C26 C27 120.0(3)
C32 C31 C30 120.1(3)
C50 C49 C48 120.2(3)
C33 C32 C31 120.0(3)
F2 P3 F3 91.13(11)
F2 P3 F1 90.00(10)
F3 P3 F1 90.56(10)
F2 P3 F6 90.35(10)
F3 P3 F6 90.25(10)
F1 P3 F6 179.10(11)
F2 P3 F4 178.98(11)
F3 P3 F4 89.85(11)
F1 P3 F4 89.74(10)
F6 P3 F4 89.90(10)
F2 P3 F5 90.01(10)
F3 P3 F5 178.74(11)
F1 P3 F5 89.98(10)
F6 P3 F5 89.20(10)
F4 P3 F5 89.01(10)

loop_
_geom_bond_atom_site_label_1
_geom_bond_atom_site_label_2
_geom_bond_distance
Cu1 N2 2.1267(18)
Cu1 N1 2.1383(17)
Cu1 P2 2.2448(6)
Cu1 P1 2.2955(7)
P1 C23 1.826(2)
P1 C17 1.827(2)
P1 C29 1.831(2)
P2 C35 1.822(2)
P2 C41 1.826(2)
P2 C47 1.833(2)
O1 C7 1.352(3)
O1 C6 1.387(3)
N2 C7 1.296(3)
N2 C5 1.403(3)
N1 C8 1.325(3)
N1 C16 1.375(3)
C47 C52 1.385(3)
C47 C48 1.386(3)
C17 C18 1.380(3)
C17 C22 1.388(3)
C7 C8 1.457(3)
C35 C36 1.390(3)
C35 C40 1.388(3)
C23 C28 1.382(3)
C23 C24 1.386(3)
C29 C30 1.379(4)
C29 C34 1.397(3)
C5 C6 1.377(3)
C5 C4 1.386(3)
C41 C46 1.378(3)
C41 C42 1.386(3)
C8 C9 1.401(3)
C28 C27 1.386(3)
C24 C25 1.386(4)
C16 C15 1.397(3)
C16 C11 1.411(3)
C9 C10 1.353(3)
C22 C21 1.374(3)
C4 C1 1.371(3)
C52 C51 1.387(4)
C6 C3 1.369(3)
C1 C2 1.386(4)
C48 C49 1.387(4)
C25 C26 1.361(4)
C42 C43 1.378(4)
C15 C14 1.358(3)
C11 C10 1.406(4)
C11 C12 1.416(3)
C36 C37 1.377(4)
C46 C45 1.380(4)
C34 C33 1.380(4)
C18 C19 1.384(4)
C30 C31 1.393(4)
C40 C39 1.385(4)
C12 C13 1.350(4)
C3 C2 1.377(4)
C21 C20 1.356(4)
C39 C38 1.371(4)
C45 C44 1.362(4)
C27 C26 1.370(4)
C20 C19 1.360(4)
C14 C13 1.404(4)
C51 C50 1.362(4)
C43 C44 1.366(4)
C37 C38 1.365(4)
C33 C32 1.357(5)
C50 C49 1.364(4)
C31 C32 1.371(5)
P3 F2 1.5797(18)
P3 F3 1.5805(17)
P3 F1 1.5855(17)
P3 F6 1.5901(16)
P3 F4 1.5905(18)
P3 F5 1.5947(17)
